data_7034702
loop_
_publ_author_name
'Frost, Jamie M.'
'Stirling, Robert J.'
'Sanz, Sergio'
'Vyas, Nidhi'
'Nichol, Gary S.'
'Rajaraman, Gopalan'
'Brechin, Euan K.'

_publ_section_title
;
 Turning a &quot;useless&quot; ligand into a &quot;useful&quot; ligand: a
 magneto-structural study of an unusual family of Cu(II) wheels derived
 from functionalised phenolic oximes.
;
_journal_issue 22
_journal_name_full 'Dalton transactions (Cambridge, England : 2003)'
_journal_page_first 10177
_journal_page_last 10187
_journal_paper_doi 10.1039/c5dt00884k
_journal_volume 44
_journal_year 2015
_chemical_absolute_configuration ad
_chemical_formula_moiety 'C56 H76 Cl0.79 Cu8 N11.21 O25.62'
_chemical_formula_sum 'C56 H76 Cl0.79 Cu8 N11.21 O25.62'
_chemical_formula_weight 1852.53
_chemical_name_systematic
;
 ?
;
_space_group_crystal_system hexagonal
_space_group_IT_number 171
_space_group_name_Hall 'P 62'
_space_group_name_H-M_alt 'P 62'
_symmetry_space_group_name_Hall 'P 62'
_symmetry_space_group_name_H-M 'P 62'
_atom_sites_solution_hydrogens geom
_atom_sites_solution_primary iterative
_audit_creation_date 2013-11-13
_audit_creation_method
;
Olex2 1.2
(compiled 2013.09.17 svn.r2790 for OlexSys, GUI svn.r4601)
;
_audit_update_record
;
2015-03-27 deposited with the CCDC.
2015-04-02 downloaded from the CCDC.
;
_cell_angle_alpha 90
_cell_angle_beta 90
_cell_angle_gamma 120
_cell_formula_units_Z 3
_cell_length_a 20.2162(4)
_cell_length_b 20.2162(4)
_cell_length_c 16.8492(3)
_cell_measurement_reflns_used 13218
_cell_measurement_temperature 170
_cell_measurement_theta_max 22.2360
_cell_measurement_theta_min 3.4920
_cell_volume 5963.6(2)
_computing_cell_refinement
;
CrysAlisPro, Agilent Technologies,
Version 1.171.36.32 (release 02-08-2013 CrysAlis171 .NET)
(compiled Aug  2 2013,16:46:58)
;
_computing_data_collection
;
CrysAlisPro, Agilent Technologies,
Version 1.171.36.32 (release 02-08-2013 CrysAlis171 .NET)
(compiled Aug  2 2013,16:46:58)
;
_computing_data_reduction
;
CrysAlisPro, Agilent Technologies,
Version 1.171.36.32 (release 02-08-2013 CrysAlis171 .NET)
(compiled Aug  2 2013,16:46:58)
;
_computing_molecular_graphics
;
Olex2
;
_computing_publication_material
;
Olex2
;
_computing_structure_refinement
;
ShelXL
;
_computing_structure_solution
;
Superflip
;
_diffrn_ambient_temperature 170
_diffrn_detector Eos
_diffrn_detector_area_resol_mean 16.1042
_diffrn_detector_type 'CCD area detector'
_diffrn_measured_fraction_theta_full 0.9963
_diffrn_measured_fraction_theta_max 0.9967
_diffrn_measurement_device 'Agilent Technologies XCalibur'
_diffrn_measurement_device_type 'Agilent Technologies XCalibur'
_diffrn_measurement_method '\w scans'
_diffrn_orient_matrix_UB_11 0.0113346000
_diffrn_orient_matrix_UB_12 0.0389124000
_diffrn_orient_matrix_UB_13 -0.0065287000
_diffrn_orient_matrix_UB_21 -0.0381831000
_diffrn_orient_matrix_UB_22 -0.0085014000
_diffrn_orient_matrix_UB_23 0.0060941000
_diffrn_orient_matrix_UB_31 0.0074484000
_diffrn_orient_matrix_UB_32 0.0074311000
_diffrn_orient_matrix_UB_33 0.0411292000
_diffrn_radiation_monochromator graphite
_diffrn_radiation_type 'Mo K\a'
_diffrn_radiation_wavelength 0.7107
_diffrn_reflns_av_R_equivalents 0.0695
_diffrn_reflns_av_unetI/netI 0.0299
_diffrn_reflns_Laue_measured_fraction_full 0.720
_diffrn_reflns_Laue_measured_fraction_max 0.997
_diffrn_reflns_limit_h_max 21
_diffrn_reflns_limit_h_min -21
_diffrn_reflns_limit_k_max 21
_diffrn_reflns_limit_k_min -21
_diffrn_reflns_limit_l_max 18
_diffrn_reflns_limit_l_min -18
_diffrn_reflns_number 74631
_diffrn_reflns_point_group_measured_fraction_full 0.718
_diffrn_reflns_point_group_measured_fraction_max 0.997
_diffrn_reflns_theta_full 25.242
_diffrn_reflns_theta_max 22.460
_diffrn_reflns_theta_min 3.078
_diffrn_source 'Enhance (Mo) X-ray Source'
_diffrn_standards_number 0
_exptl_absorpt_coefficient_mu 2.199
_exptl_absorpt_correction_T_max 1.00000
_exptl_absorpt_correction_T_min 0.80574
_exptl_absorpt_correction_type multi-scan
_exptl_absorpt_process_details
;
CrysAlisPro, Agilent Technologies,
Version 1.171.36.32 (release 02-08-2013 CrysAlis171 .NET)
(compiled Aug  2 2013,16:46:58)
Empirical absorption correction using spherical harmonics,
 implemented in SCALE3 ABSPACK scaling algorithm.
;
_exptl_crystal_colour black
_exptl_crystal_colour_primary black
_exptl_crystal_density_diffrn 1.547
_exptl_crystal_description hexagonal
_exptl_crystal_F_000 2823
_exptl_crystal_recrystallization_method 'From diffusion of diethyl ether, methanol and acetonitrile.'
_exptl_crystal_size_length 0.000
_exptl_crystal_size_max 0.6545
_exptl_crystal_size_mid 0.1271
_exptl_crystal_size_min 0.084
_exptl_crystal_size_rad 0.000
_refine_diff_density_max 0.878
_refine_diff_density_min -0.353
_refine_diff_density_rms 0.101
_refine_ls_abs_structure_details
;
 Flack x determined using 2144 quotients [(I+)-(I-)]/[(I+)+(I-)]
 (Parsons and Flack (2004), Acta Cryst. A60, s61).
;
_refine_ls_abs_structure_Flack -0.010(6)
_refine_ls_extinction_method none
_refine_ls_goodness_of_fit_ref 1.089
_refine_ls_hydrogen_treatment constr
_refine_ls_matrix_type full
_refine_ls_number_parameters 483
_refine_ls_number_reflns 5175
_refine_ls_number_restraints 2
_refine_ls_restrained_S_all 1.089
_refine_ls_R_factor_all 0.0436
_refine_ls_R_factor_gt 0.0378
_refine_ls_shift/su_max 0.000
_refine_ls_shift/su_mean 0.000
_refine_ls_structure_factor_coef Fsqd
_refine_ls_weighting_details 'w=1/[\s^2^(Fo^2^)+(0.0797P)^2^+2.0020P] where P=(Fo^2^+2Fc^2^)/3'
_refine_ls_weighting_scheme calc
_refine_ls_wR_factor_gt 0.1083
_refine_ls_wR_factor_ref 0.1126
_reflns_Friedel_coverage 0.922
_reflns_Friedel_fraction_full 0.715
_reflns_Friedel_fraction_max 0.998
_reflns_number_gt 4751
_reflns_number_total 5175
_reflns_threshold_expression 'I > 2\s(I)'
_cod_data_source_file c5dt00884k2.cif
_cod_data_source_block eb3252
_cod_depositor_comments 'Adding full bibliography for 7034701--7034709.cif.'
_cod_original_cell_volume 5963.6(3)
_cod_database_code 7034702
_shelxl_version_number 2013-4
_publ_section_exptl
;
Any special experimental details
;
_chemical_oxdiff_formula 'C40 H80 N10 O20 Cu2'
_chemical_oxdiff_usercomment '@ 170 K RS30/PS'
_shelx_space_group_comment
;
The symmetry employed for this shelxl refinement is uniquely defined
by the following loop, which should always be used as a source of
symmetry information in preference to the above space-group names.
They are only intended as comments.
;
_reflns_odcompleteness_completeness 99.63
_reflns_odcompleteness_iscentric 1
_reflns_odcompleteness_theta 22.42
_olex2_refinement_description
;
1. Fixed Uiso
 At 1.2 times of:
  All C(H) groups, All C(H,H) groups, All O(H) groups
 At 1.5 times of:
  All C(H,H,H) groups
2. Rigid bond restraints
 Cu2, O15
 with sigma for 1-2 distances of 0.01 and sigma for 1-3 distances of 0.01
3. Others
 Sof(Cl1')=1-FVAR(1)
 Sof(O13)=Sof(O14)=Sof(O15)=Sof(N6)=FVAR(1)
4.a Secondary CH2 refined with riding coordinates:
 C00W(H00A,H00B), C10(H10A,H10B), C11(H11A,H11B), C12(H12A,H12B), C13(H13A,
 H13B), C14(H14A,H14B), C24(H24A,H24B), C25(H25A,H25B), C26(H26A,H26B),
 C27(H27A,H27B)
4.b Aromatic/amide H refined with riding coordinates:
 C3(H3A), C5(H5), C17(H17), C19(H19)
4.c Tetrahedral OH refined with riding coordinates:
 O3(H3), O7(H7)
4.d Idealised Me refined as rotating group:
 C8(H8A,H8B,H8C), C9(H9A,H9B,H9C), C22(H22A,H22B,H22C), C23(H23A,H23B,H23C)
;

loop_
_space_group_symop_operation_xyz
'x, y, z'
'-y, x-y, z+2/3'
'-x+y, -x, z+1/3'
'-x, -y, z'
'y, -x+y, z+2/3'
'x-y, x, z+1/3'

loop_
_atom_site_label
_atom_site_type_symbol
_atom_site_fract_x
_atom_site_fract_y
_atom_site_fract_z
_atom_site_U_iso_or_equiv
_atom_site_adp_type
_atom_site_occupancy
_atom_site_site_symmetry_order
_atom_site_calc_flag
_atom_site_refinement_flags_posn
_atom_site_refinement_flags_adp
_atom_site_refinement_flags_occupancy
_atom_site_disorder_assembly
_atom_site_disorder_group
Cu1 Cu 0.26699(7) 0.34094(7) 0.29930(7) 0.0330(3) Uani 1 1 d . . . . .
Cu2 Cu 0.36262(7) 0.27443(7) 0.38869(7) 0.0333(3) Uani 1 1 d . U . . .
Cu3 Cu 0.54707(7) 0.33483(7) 0.41981(7) 0.0285(3) Uani 1 1 d . . . . .
Cu4 Cu 0.68227(7) 0.48354(7) 0.33398(7) 0.0305(3) Uani 1 1 d . . . . .
Cl1' Cl 0.3543(11) 0.1594(10) 0.3565(16) 0.057(6) Uani 0.40(3) 1 d . . P A 2
O1 O 0.2836(4) 0.4394(4) 0.2537(4) 0.0308(16) Uani 1 1 d . . . . .
O2 O 0.4786(4) 0.6241(4) 0.3332(4) 0.0367(17) Uani 1 1 d . . . . .
O3 O 0.1470(5) 0.2941(5) 0.3643(5) 0.053(2) Uani 1 1 d . . . . .
H3 H 0.1517 0.3362 0.3783 0.064 Uiso 1 1 calc R U . . .
O4 O 0.2942(4) 0.2643(4) 0.3077(4) 0.0413(19) Uani 1 1 d . . . . .
O5 O 0.3307(4) 0.3987(4) 0.3848(4) 0.0385(18) Uani 1 1 d . . . . .
O6 O 0.4423(4) 0.2940(4) 0.4618(4) 0.0318(16) Uani 1 1 d . . . . .
O7 O 0.5212(5) 0.2212(4) 0.3543(4) 0.046(2) Uani 1 1 d . . . . .
H7 H 0.4771 0.1956 0.3351 0.055 Uiso 1 1 calc R U . . .
O8 O 0.6518(4) 0.4084(4) 0.4138(4) 0.0350(17) Uani 1 1 d . . . . .
O9 O 0.7877(4) 0.5457(4) 0.3791(4) 0.0395(18) Uani 1 1 d . . . . .
O10 O 0.8020(5) 0.4731(6) 0.2968(6) 0.059(2) Uani 1 1 d . . . . .
O11 O 0.9003(5) 0.5735(6) 0.3435(6) 0.070(3) Uani 1 1 d . . . . .
O13 O 0.3318(14) 0.0738(10) 0.4139(16) 0.117(10) Uani 0.60(3) 1 d . . P A 1
O14 O 0.2839(11) 0.1430(11) 0.4517(14) 0.099(9) Uani 0.60(3) 1 d . . P A 1
O15 O 0.372(2) 0.1893(15) 0.357(3) 0.069(10) Uani 0.60(3) 1 d . U P A 1
N1 N 0.4202(5) 0.5725(5) 0.2862(5) 0.029(2) Uani 1 1 d . . . . .
N2 N 0.1966(5) 0.2784(5) 0.2111(5) 0.039(2) Uani 1 1 d . . . . .
N3 N 0.3565(5) 0.3622(5) 0.4326(5) 0.032(2) Uani 1 1 d . . . . .
N4 N 0.5756(5) 0.2869(5) 0.5073(5) 0.032(2) Uani 1 1 d . . . . .
N5 N 0.8290(5) 0.5279(6) 0.3372(5) 0.036(2) Uani 1 1 d . . . . .
N6 N 0.3269(14) 0.1323(14) 0.409(2) 0.062(6) Uani 0.60(3) 1 d . . P A 1
C00W C 0.5151(6) 0.2480(6) 0.5676(6) 0.034(2) Uani 1 1 d . . . . .
H00A H 0.5373 0.2367 0.6144 0.041 Uiso 1 1 calc R U . . .
H00B H 0.4751 0.1987 0.5455 0.041 Uiso 1 1 calc R U . . .
C1 C 0.3130(6) 0.4466(6) 0.1800(6) 0.029(2) Uani 1 1 d . . . . .
C2 C 0.2682(6) 0.3914(6) 0.1233(6) 0.032(2) Uani 1 1 d . . . . .
C3 C 0.2957(7) 0.3967(7) 0.0478(6) 0.037(3) Uani 1 1 d . . . . .
H3A H 0.2648 0.3587 0.0103 0.044 Uiso 1 1 calc R U . . .
C4 C 0.3666(7) 0.4551(7) 0.0240(6) 0.037(3) Uani 1 1 d . . . . .
C5 C 0.4102(6) 0.5085(6) 0.0796(6) 0.034(2) Uani 1 1 d . . . . .
H5 H 0.4586 0.5493 0.0635 0.040 Uiso 1 1 calc R U . . .
C6 C 0.3880(6) 0.5070(6) 0.1603(6) 0.031(2) Uani 1 1 d . . . . .
C7 C 0.4415(6) 0.5616(5) 0.2165(6) 0.028(2) Uani 1 1 d . . . . .
C8 C 0.5260(6) 0.6062(6) 0.1979(6) 0.036(3) Uani 1 1 d . . . . .
H8A H 0.5437 0.6610 0.1995 0.054 Uiso 1 1 calc R U . . .
H8B H 0.5350 0.5923 0.1449 0.054 Uiso 1 1 calc R U . . .
H8C H 0.5541 0.5941 0.2373 0.054 Uiso 1 1 calc R U . . .
C9 C 0.3962(7) 0.4569(7) -0.0570(6) 0.044(3) Uani 1 1 d . . . . .
H9A H 0.4242 0.5098 -0.0760 0.066 Uiso 1 1 calc R U . . .
H9B H 0.3534 0.4263 -0.0928 0.066 Uiso 1 1 calc R U . . .
H9C H 0.4306 0.4358 -0.0556 0.066 Uiso 1 1 calc R U . . .
C10 C 0.1920(6) 0.3266(7) 0.1480(6) 0.040(3) Uani 1 1 d . . . . .
H10A H 0.1599 0.3477 0.1670 0.048 Uiso 1 1 calc R U . . .
H10B H 0.1666 0.2943 0.1011 0.048 Uiso 1 1 calc R U . . .
C11 C 0.1191(7) 0.2253(7) 0.2434(7) 0.051(3) Uani 1 1 d . . . . .
H11A H 0.0821 0.2050 0.1990 0.061 Uiso 1 1 calc R U . . .
H11B H 0.1196 0.1817 0.2694 0.061 Uiso 1 1 calc R U . . .
C12 C 0.0936(7) 0.2631(8) 0.3015(8) 0.055(3) Uani 1 1 d . . . . .
H12A H 0.0890 0.3043 0.2750 0.066 Uiso 1 1 calc R U . . .
H12B H 0.0429 0.2255 0.3229 0.066 Uiso 1 1 calc R U . . .
C13 C 0.2340(7) 0.2363(7) 0.1799(7) 0.045(3) Uani 1 1 d . . . . .
H13A H 0.2788 0.2709 0.1472 0.053 Uiso 1 1 calc R U . . .
H13B H 0.1977 0.1934 0.1460 0.053 Uiso 1 1 calc R U . . .
C14 C 0.2593(7) 0.2058(7) 0.2493(7) 0.044(3) Uani 1 1 d . . . . .
H14A H 0.2147 0.1604 0.2724 0.053 Uiso 1 1 calc R U . . .
H14B H 0.2962 0.1905 0.2307 0.053 Uiso 1 1 calc R U . . .
C15 C 0.4442(6) 0.3167(6) 0.5373(6) 0.030(2) Uani 1 1 d . . . . .
C16 C 0.4777(5) 0.2934(6) 0.5948(6) 0.029(2) Uani 1 1 d . . . . .
C17 C 0.4730(6) 0.3093(6) 0.6741(6) 0.033(2) Uani 1 1 d . . . . .
H17 H 0.4947 0.2919 0.7130 0.039 Uiso 1 1 calc R U . . .
C18 C 0.4383(6) 0.3490(7) 0.6982(6) 0.038(3) Uani 1 1 d . . . . .
C19 C 0.4102(6) 0.3762(6) 0.6410(6) 0.037(3) Uani 1 1 d . . . . .
H19 H 0.3888 0.4065 0.6573 0.045 Uiso 1 1 calc R U . . .
C20 C 0.4109(6) 0.3618(6) 0.5598(6) 0.032(2) Uani 1 1 d . . . . .
C21 C 0.3821(6) 0.3945(6) 0.5019(6) 0.033(2) Uani 1 1 d . . . . .
C22 C 0.3825(8) 0.4680(7) 0.5191(7) 0.053(3) Uani 1 1 d . . . . .
H22A H 0.4008 0.5011 0.4723 0.079 Uiso 1 1 calc R U . . .
H22B H 0.4165 0.4939 0.5641 0.079 Uiso 1 1 calc R U . . .
H22C H 0.3306 0.4566 0.5321 0.079 Uiso 1 1 calc R U . . .
C23 C 0.4323(8) 0.3642(8) 0.7853(6) 0.050(3) Uani 1 1 d . . . . .
H23A H 0.4405 0.3287 0.8178 0.075 Uiso 1 1 calc R U . . .
H23B H 0.3814 0.3568 0.7960 0.075 Uiso 1 1 calc R U . . .
H23C H 0.4711 0.4168 0.7982 0.075 Uiso 1 1 calc R U . . .
C24 C 0.5920(6) 0.2307(6) 0.4693(6) 0.035(2) Uani 1 1 d . . . . .
H24A H 0.6404 0.2585 0.4391 0.042 Uiso 1 1 calc R U . . .
H24B H 0.5997 0.2008 0.5112 0.042 Uiso 1 1 calc R U . . .
C25 C 0.5316(7) 0.1776(6) 0.4154(6) 0.039(3) Uani 1 1 d . . . . .
H25A H 0.5462 0.1420 0.3915 0.047 Uiso 1 1 calc R U . . .
H25B H 0.4834 0.1473 0.4452 0.047 Uiso 1 1 calc R U . . .
C26 C 0.6460(6) 0.3534(6) 0.5404(6) 0.034(2) Uani 1 1 d . . . . .
H26A H 0.6736 0.3349 0.5739 0.040 Uiso 1 1 calc R U . . .
H26B H 0.6317 0.3844 0.5741 0.040 Uiso 1 1 calc R U . . .
C27 C 0.6969(6) 0.4018(7) 0.4744(7) 0.040(3) Uani 1 1 d . . . . .
H27A H 0.7341 0.4531 0.4949 0.048 Uiso 1 1 calc R U . . .
H27B H 0.7257 0.3782 0.4526 0.048 Uiso 1 1 calc R U . . .

loop_
_atom_site_aniso_label
_atom_site_aniso_U_11
_atom_site_aniso_U_22
_atom_site_aniso_U_33
_atom_site_aniso_U_23
_atom_site_aniso_U_13
_atom_site_aniso_U_12
Cu1 0.0359(7) 0.0343(7) 0.0276(7) -0.0060(6) -0.0066(6) 0.0166(6)
Cu2 0.0393(8) 0.0359(8) 0.0266(7) -0.0049(6) -0.0056(6) 0.0202(6)
Cu3 0.0338(7) 0.0334(7) 0.0200(6) 0.0024(5) -0.0010(5) 0.0180(6)
Cu4 0.0328(7) 0.0355(7) 0.0237(6) 0.0051(5) -0.0021(5) 0.0176(6)
Cl1' 0.051(10) 0.044(11) 0.076(11) -0.022(10) -0.024(9) 0.023(10)
O1 0.036(4) 0.042(4) 0.020(4) -0.004(3) -0.002(3) 0.024(3)
O2 0.029(4) 0.047(4) 0.035(4) -0.016(4) 0.000(3) 0.020(4)
O3 0.047(5) 0.057(6) 0.048(5) -0.005(4) 0.007(4) 0.020(4)
O4 0.049(5) 0.037(4) 0.040(4) -0.016(4) -0.015(4) 0.022(4)
O5 0.048(5) 0.037(4) 0.035(4) -0.009(3) -0.014(4) 0.025(4)
O6 0.035(4) 0.044(4) 0.018(3) -0.003(3) 0.000(3) 0.021(3)
O7 0.066(6) 0.049(5) 0.025(4) -0.006(4) -0.003(4) 0.031(4)
O8 0.035(4) 0.043(4) 0.023(4) 0.008(3) -0.010(3) 0.018(3)
O9 0.037(4) 0.048(5) 0.036(4) 0.001(3) -0.003(4) 0.023(4)
O10 0.064(6) 0.072(6) 0.052(6) -0.009(5) 0.004(5) 0.042(5)
O11 0.042(6) 0.087(7) 0.082(7) 0.026(6) 0.019(5) 0.033(6)
O13 0.15(2) 0.055(13) 0.18(2) 0.032(13) 0.052(18) 0.072(14)
O14 0.082(14) 0.066(12) 0.14(2) 0.029(12) 0.052(14) 0.029(11)
O15 0.073(19) 0.038(17) 0.077(15) -0.024(17) -0.029(13) 0.013(16)
N1 0.036(5) 0.035(5) 0.024(5) -0.001(4) -0.001(4) 0.023(4)
N2 0.032(5) 0.042(5) 0.038(5) -0.008(4) -0.002(4) 0.014(4)
N3 0.032(5) 0.035(5) 0.026(5) -0.004(4) -0.006(4) 0.014(4)
N4 0.046(5) 0.038(5) 0.021(4) -0.004(4) -0.004(4) 0.029(5)
N5 0.037(6) 0.057(7) 0.026(5) 0.013(5) 0.008(4) 0.032(5)
N6 0.057(14) 0.046(14) 0.09(2) -0.012(14) 0.008(13) 0.027(11)
C00W 0.040(6) 0.033(6) 0.029(6) 0.008(5) 0.003(5) 0.019(5)
C1 0.034(6) 0.041(6) 0.022(5) 0.003(5) -0.001(5) 0.027(5)
C2 0.038(6) 0.041(6) 0.024(6) -0.006(5) -0.007(5) 0.024(5)
C3 0.048(7) 0.051(7) 0.028(6) -0.013(5) -0.013(5) 0.037(6)
C4 0.053(8) 0.052(7) 0.025(6) -0.001(5) -0.002(5) 0.040(7)
C5 0.048(7) 0.035(6) 0.028(6) 0.004(5) 0.005(5) 0.028(5)
C6 0.051(7) 0.035(6) 0.019(5) 0.003(4) 0.004(5) 0.031(6)
C7 0.038(6) 0.026(5) 0.022(5) 0.002(4) 0.006(5) 0.017(5)
C8 0.041(7) 0.049(7) 0.025(6) -0.006(5) 0.006(5) 0.027(6)
C9 0.072(8) 0.059(8) 0.015(5) -0.005(5) -0.006(5) 0.044(7)
C10 0.042(7) 0.048(7) 0.030(6) -0.012(5) -0.012(5) 0.023(6)
C11 0.049(8) 0.045(7) 0.049(7) -0.011(6) -0.015(6) 0.015(6)
C12 0.035(7) 0.063(8) 0.055(8) -0.008(7) -0.004(6) 0.015(6)
C13 0.040(7) 0.056(7) 0.042(7) -0.021(6) -0.014(5) 0.027(6)
C14 0.048(7) 0.039(7) 0.040(7) -0.015(5) -0.017(6) 0.018(6)
C15 0.035(6) 0.035(6) 0.020(5) 0.002(4) 0.001(4) 0.016(5)
C16 0.030(6) 0.033(6) 0.025(6) 0.003(5) -0.001(4) 0.017(5)
C17 0.036(6) 0.036(6) 0.022(6) 0.000(5) -0.002(5) 0.015(5)
C18 0.037(6) 0.048(7) 0.024(6) 0.002(5) 0.004(5) 0.018(6)
C19 0.040(6) 0.044(6) 0.028(6) -0.005(5) 0.002(5) 0.021(5)
C20 0.043(6) 0.034(6) 0.020(6) -0.006(5) 0.001(5) 0.020(5)
C21 0.031(6) 0.036(6) 0.029(6) -0.002(5) 0.001(5) 0.015(5)
C22 0.061(8) 0.060(8) 0.044(7) -0.028(6) -0.024(6) 0.036(7)
C23 0.066(8) 0.074(9) 0.023(6) -0.008(6) 0.004(6) 0.044(7)
C24 0.045(7) 0.038(6) 0.032(6) 0.002(5) 0.003(5) 0.028(5)
C25 0.059(7) 0.037(6) 0.033(6) 0.003(5) 0.008(6) 0.033(6)
C26 0.033(6) 0.040(6) 0.028(6) 0.002(5) -0.006(5) 0.019(5)
C27 0.035(6) 0.041(6) 0.046(7) 0.005(5) -0.008(5) 0.021(5)

loop_
_atom_type_symbol
_atom_type_description
_atom_type_scat_dispersion_real
_atom_type_scat_dispersion_imag
_atom_type_scat_source
C C 0.0033 0.0016 'International Tables Vol C Tables 4.2.6.8 and 6.1.1.4'
H H 0.0000 0.0000 'International Tables Vol C Tables 4.2.6.8 and 6.1.1.4'
Cl Cl 0.1484 0.1585 'International Tables Vol C Tables 4.2.6.8 and 6.1.1.4'
Cu Cu 0.3201 1.2651 'International Tables Vol C Tables 4.2.6.8 and 6.1.1.4'
N N 0.0061 0.0033 'International Tables Vol C Tables 4.2.6.8 and 6.1.1.4'
O O 0.0106 0.0060 'International Tables Vol C Tables 4.2.6.8 and 6.1.1.4'

loop_
_exptl_crystal_face_index_h
_exptl_crystal_face_index_k
_exptl_crystal_face_index_l
_exptl_crystal_face_perp_dist
_exptl_oxdiff_crystal_face_indexfrac_h
_exptl_oxdiff_crystal_face_indexfrac_k
_exptl_oxdiff_crystal_face_indexfrac_l
_exptl_oxdiff_crystal_face_x
_exptl_oxdiff_crystal_face_y
_exptl_oxdiff_crystal_face_z
-26 23 0 0.0033 -26.0000 23.0000 0.0000 0.6003 0.7972 -0.0227
3 3 23 0.3212 3.0000 3.0000 23.0000 0.0006 0.0001 0.9906
-3 -3 -23 0.2935 -3.0000 -3.0000 -23.0000 -0.0006 -0.0001 -0.9906
-25 0 -2 0.0068 -25.0000 0.0000 -2.0000 -0.2703 0.9424 -0.2685
25 0 0 0.0884 25.0000 -0.0000 -0.0000 0.2834 -0.9546 0.1862
-25 0 1 0.0132 -25.0000 0.0000 1.0000 -0.2899 0.9607 -0.1451
8 -28 0 0.0132 8.0000 -28.0000 -0.0000 -0.9989 -0.0674 -0.1485

loop_
_geom_angle_atom_site_label_1
_geom_angle_atom_site_label_2
_geom_angle_atom_site_label_3
_geom_angle
_geom_angle_site_symmetry_1
_geom_angle_site_symmetry_3
O1 Cu1 O3 101.7(3) . .
O1 Cu1 N2 93.2(3) . .
O4 Cu1 O1 150.6(3) . .
O4 Cu1 O3 107.2(3) . .
O4 Cu1 O5 93.5(3) . .
O4 Cu1 N2 86.8(3) . .
O5 Cu1 O1 87.4(3) . .
O5 Cu1 O3 97.9(3) . .
O5 Cu1 N2 178.1(4) . .
N2 Cu1 O3 80.2(3) . .
O4 Cu2 Cl1' 92.3(6) . .
O4 Cu2 O6 172.5(3) . .
O4 Cu2 O15 95.5(13) . .
O4 Cu2 N3 89.8(3) . .
O6 Cu2 Cl1' 89.4(6) . .
O6 Cu2 N3 89.8(3) . .
O15 Cu2 O6 85.1(12) . .
O15 Cu2 N3 174.3(14) . .
N3 Cu2 Cl1' 169.3(7) . .
O2 Cu3 O6 89.3(3) 4_665 .
O2 Cu3 O7 95.2(3) 4_665 .
O2 Cu3 O8 93.4(3) 4_665 .
O2 Cu3 N4 176.4(3) 4_665 .
O6 Cu3 O7 95.3(3) . .
O6 Cu3 N4 92.4(3) . .
O8 Cu3 O6 153.3(3) . .
O8 Cu3 O7 110.9(3) . .
O8 Cu3 N4 86.5(3) . .
N4 Cu3 O7 81.4(3) . .
O1 Cu4 O9 85.4(3) 4_665 .
O1 Cu4 N1 91.5(3) 4_665 4_665
O8 Cu4 O1 178.2(3) . 4_665
O8 Cu4 O9 92.9(3) . .
O8 Cu4 N1 90.1(3) . 4_665
N1 Cu4 O9 176.8(3) 4_665 .
Cu4 O1 Cu1 110.6(3) 4_665 .
C1 O1 Cu1 107.8(6) . .
C1 O1 Cu4 127.0(6) . 4_665
N1 O2 Cu3 117.6(5) . 4_665
Cu1 O3 H3 98.6 . .
C12 O3 Cu1 103.4(7) . .
C12 O3 H3 109.5 . .
Cu2 O4 Cu1 117.7(4) . .
C14 O4 Cu1 113.8(6) . .
C14 O4 Cu2 128.6(7) . .
N3 O5 Cu1 116.3(5) . .
Cu2 O6 Cu3 118.2(3) . .
C15 O6 Cu2 124.0(6) . .
C15 O6 Cu3 110.7(6) . .
Cu3 O7 H7 115.4 . .
C25 O7 Cu3 103.4(6) . .
C25 O7 H7 109.5 . .
Cu3 O8 Cu4 117.3(3) . .
C27 O8 Cu3 114.1(6) . .
C27 O8 Cu4 128.5(6) . .
N5 O9 Cu4 104.7(6) . .
N6 O15 Cu2 104(2) . .
O2 N1 Cu4 117.3(6) . 4_665
C7 N1 Cu4 127.7(7) . 4_665
C7 N1 O2 114.6(8) . .
C10 N2 Cu1 112.0(6) . .
C10 N2 C11 110.3(9) . .
C10 N2 C13 109.9(9) . .
C11 N2 Cu1 110.0(7) . .
C13 N2 Cu1 102.7(6) . .
C13 N2 C11 111.7(9) . .
O5 N3 Cu2 118.5(6) . .
C21 N3 Cu2 126.3(7) . .
C21 N3 O5 114.8(8) . .
C00W N4 Cu3 113.6(6) . .
C00W N4 C24 109.5(8) . .
C00W N4 C26 112.7(8) . .
C24 N4 Cu3 106.4(6) . .
C24 N4 C26 112.0(8) . .
C26 N4 Cu3 102.4(6) . .
O10 N5 O9 121.7(10) . .
O10 N5 O11 123.7(10) . .
O11 N5 O9 114.6(10) . .
O13 N6 O15 120(3) . .
O14 N6 O13 122(3) . .
O14 N6 O15 117(2) . .
N4 C00W H00A 108.6 . .
N4 C00W H00B 108.6 . .
N4 C00W C16 114.5(8) . .
H00A C00W H00B 107.6 . .
C16 C00W H00A 108.6 . .
C16 C00W H00B 108.6 . .
O1 C1 C2 117.8(9) . .
O1 C1 C6 121.6(9) . .
C2 C1 C6 120.6(9) . .
C1 C2 C10 118.6(9) . .
C3 C2 C1 119.6(10) . .
C3 C2 C10 121.7(10) . .
C2 C3 H3A 118.6 . .
C2 C3 C4 122.8(10) . .
C4 C3 H3A 118.6 . .
C3 C4 C9 121.4(10) . .
C5 C4 C3 117.3(9) . .
C5 C4 C9 121.2(11) . .
C4 C5 H5 117.8 . .
C4 C5 C6 124.3(10) . .
C6 C5 H5 117.8 . .
C1 C6 C7 124.7(9) . .
C5 C6 C1 115.2(9) . .
C5 C6 C7 120.0(10) . .
N1 C7 C6 122.2(9) . .
N1 C7 C8 117.1(9) . .
C6 C7 C8 120.7(8) . .
C7 C8 H8A 109.5 . .
C7 C8 H8B 109.5 . .
C7 C8 H8C 109.5 . .
H8A C8 H8B 109.5 . .
H8A C8 H8C 109.5 . .
H8B C8 H8C 109.5 . .
C4 C9 H9A 109.5 . .
C4 C9 H9B 109.5 . .
C4 C9 H9C 109.5 . .
H9A C9 H9B 109.5 . .
H9A C9 H9C 109.5 . .
H9B C9 H9C 109.5 . .
N2 C10 C2 113.6(8) . .
N2 C10 H10A 108.8 . .
N2 C10 H10B 108.8 . .
C2 C10 H10A 108.8 . .
C2 C10 H10B 108.8 . .
H10A C10 H10B 107.7 . .
N2 C11 H11A 109.1 . .
N2 C11 H11B 109.1 . .
H11A C11 H11B 107.9 . .
C12 C11 N2 112.4(10) . .
C12 C11 H11A 109.1 . .
C12 C11 H11B 109.1 . .
O3 C12 C11 109.8(10) . .
O3 C12 H12A 109.7 . .
O3 C12 H12B 109.7 . .
C11 C12 H12A 109.7 . .
C11 C12 H12B 109.7 . .
H12A C12 H12B 108.2 . .
N2 C13 H13A 109.8 . .
N2 C13 H13B 109.8 . .
N2 C13 C14 109.2(9) . .
H13A C13 H13B 108.3 . .
C14 C13 H13A 109.8 . .
C14 C13 H13B 109.8 . .
O4 C14 C13 108.7(9) . .
O4 C14 H14A 110.0 . .
O4 C14 H14B 110.0 . .
C13 C14 H14A 110.0 . .
C13 C14 H14B 110.0 . .
H14A C14 H14B 108.3 . .
O6 C15 C16 118.6(9) . .
O6 C15 C20 121.7(9) . .
C16 C15 C20 119.7(9) . .
C15 C16 C00W 117.8(9) . .
C17 C16 C00W 122.8(9) . .
C17 C16 C15 119.4(10) . .
C16 C17 H17 118.7 . .
C18 C17 C16 122.5(10) . .
C18 C17 H17 118.7 . .
C17 C18 C19 117.8(10) . .
C17 C18 C23 121.6(10) . .
C19 C18 C23 120.6(11) . .
C18 C19 H19 118.1 . .
C18 C19 C20 123.7(10) . .
C20 C19 H19 118.1 . .
C15 C20 C21 122.4(8) . .
C19 C20 C15 116.7(10) . .
C19 C20 C21 120.8(9) . .
N3 C21 C20 121.3(9) . .
N3 C21 C22 117.9(9) . .
C20 C21 C22 120.8(9) . .
C21 C22 H22A 109.5 . .
C21 C22 H22B 109.5 . .
C21 C22 H22C 109.5 . .
H22A C22 H22B 109.5 . .
H22A C22 H22C 109.5 . .
H22B C22 H22C 109.5 . .
C18 C23 H23A 109.5 . .
C18 C23 H23B 109.5 . .
C18 C23 H23C 109.5 . .
H23A C23 H23B 109.5 . .
H23A C23 H23C 109.5 . .
H23B C23 H23C 109.5 . .
N4 C24 H24A 108.8 . .
N4 C24 H24B 108.8 . .
H24A C24 H24B 107.7 . .
C25 C24 N4 113.9(9) . .
C25 C24 H24A 108.8 . .
C25 C24 H24B 108.8 . .
O7 C25 C24 108.6(9) . .
O7 C25 H25A 110.0 . .
O7 C25 H25B 110.0 . .
C24 C25 H25A 110.0 . .
C24 C25 H25B 110.0 . .
H25A C25 H25B 108.4 . .
N4 C26 H26A 109.6 . .
N4 C26 H26B 109.6 . .
N4 C26 C27 110.2(8) . .
H26A C26 H26B 108.1 . .
C27 C26 H26A 109.6 . .
C27 C26 H26B 109.6 . .
O8 C27 C26 109.4(8) . .
O8 C27 H27A 109.8 . .
O8 C27 H27B 109.8 . .
C26 C27 H27A 109.8 . .
C26 C27 H27B 109.8 . .
H27A C27 H27B 108.3 . .

loop_
_geom_bond_atom_site_label_1
_geom_bond_atom_site_label_2
_geom_bond_distance
_geom_bond_site_symmetry_2
Cu1 O1 1.999(7) .
Cu1 O3 2.384(8) .
Cu1 O4 1.891(7) .
Cu1 O5 1.896(7) .
Cu1 N2 2.007(9) .
Cu2 Cl1' 2.311(15) .
Cu2 O4 1.881(7) .
Cu2 O6 1.906(7) .
Cu2 O15 1.90(3) .
Cu2 N3 1.982(9) .
Cu3 O2 1.876(7) 4_665
Cu3 O6 1.980(7) .
Cu3 O7 2.361(7) .
Cu3 O8 1.886(7) .
Cu3 N4 2.002(8) .
Cu4 O1 1.912(6) 4_665
Cu4 O8 1.887(6) .
Cu4 O9 2.006(7) .
Cu4 N1 1.968(8) 4_665
O1 Cu4 1.912(6) 4_665
O1 C1 1.353(12) .
O2 Cu3 1.876(7) 4_665
O2 N1 1.371(11) .
O3 H3 0.8400 .
O3 C12 1.414(15) .
O4 C14 1.424(13) .
O5 N3 1.360(11) .
O6 C15 1.346(12) .
O7 H7 0.8400 .
O7 C25 1.438(13) .
O8 C27 1.419(12) .
O9 N5 1.275(12) .
O10 N5 1.177(13) .
O11 N5 1.269(13) .
O13 N6 1.24(3) .
O14 N6 1.22(3) .
O15 N6 1.38(6) .
N1 Cu4 1.968(8) 4_665
N1 C7 1.306(12) .
N2 C10 1.477(14) .
N2 C11 1.491(15) .
N2 C13 1.488(14) .
N3 C21 1.312(13) .
N4 C00W 1.478(13) .
N4 C24 1.480(13) .
N4 C26 1.493(14) .
C00W H00A 0.9900 .
C00W H00B 0.9900 .
C00W C16 1.523(15) .
C1 C2 1.402(14) .
C1 C6 1.431(15) .
C2 C3 1.370(15) .
C2 C10 1.498(15) .
C3 H3A 0.9500 .
C3 C4 1.385(16) .
C4 C5 1.367(15) .
C4 C9 1.484(15) .
C5 H5 0.9500 .
C5 C6 1.428(14) .
C6 C7 1.446(15) .
C7 C8 1.513(15) .
C8 H8A 0.9800 .
C8 H8B 0.9800 .
C8 H8C 0.9800 .
C9 H9A 0.9800 .
C9 H9B 0.9800 .
C9 H9C 0.9800 .
C10 H10A 0.9900 .
C10 H10B 0.9900 .
C11 H11A 0.9900 .
C11 H11B 0.9900 .
C11 C12 1.483(17) .
C12 H12A 0.9900 .
C12 H12B 0.9900 .
C13 H13A 0.9900 .
C13 H13B 0.9900 .
C13 C14 1.526(16) .
C14 H14A 0.9900 .
C14 H14B 0.9900 .
C15 C16 1.391(14) .
C15 C20 1.428(15) .
C16 C17 1.388(15) .
C17 H17 0.9500 .
C17 C18 1.364(16) .
C18 C19 1.367(16) .
C18 C23 1.516(15) .
C19 H19 0.9500 .
C19 C20 1.401(15) .
C20 C21 1.454(15) .
C21 C22 1.509(16) .
C22 H22A 0.9800 .
C22 H22B 0.9800 .
C22 H22C 0.9800 .
C23 H23A 0.9800 .
C23 H23B 0.9800 .
C23 H23C 0.9800 .
C24 H24A 0.9900 .
C24 H24B 0.9900 .
C24 C25 1.468(16) .
C25 H25A 0.9900 .
C25 H25B 0.9900 .
C26 H26A 0.9900 .
C26 H26B 0.9900 .
C26 C27 1.499(15) .
C27 H27A 0.9900 .
C27 H27B 0.9900 .

loop_
_geom_hbond_atom_site_label_D
_geom_hbond_atom_site_label_H
_geom_hbond_atom_site_label_A
_geom_hbond_distance_DH
_geom_hbond_distance_HA
_geom_hbond_distance_DA
_geom_hbond_angle_DHA
_geom_hbond_site_symmetry_A
O3 H3 O9 0.84 2.07 2.831(12) 150.7 4_665
O7 H7 O15 0.84 2.09 2.75(4) 134.7 .

loop_
_geom_torsion_atom_site_label_1
_geom_torsion_atom_site_label_2
_geom_torsion_atom_site_label_3
_geom_torsion_atom_site_label_4
_geom_torsion
_geom_torsion_site_symmetry_1
_geom_torsion_site_symmetry_4
Cu1 O1 C1 C2 62.1(9) . .
Cu1 O1 C1 C6 -116.1(8) . .
Cu1 O3 C12 C11 37.8(11) . .
Cu1 O4 C14 C13 20.5(11) . .
Cu1 O5 N3 Cu2 24.1(9) . .
Cu1 O5 N3 C21 -162.2(7) . .
Cu1 N2 C10 C2 45.9(11) . .
Cu1 N2 C11 C12 44.1(12) . .
Cu1 N2 C13 C14 44.2(10) . .
Cu2 O4 C14 C13 -158.7(7) . .
Cu2 O6 C15 C16 147.8(8) . .
Cu2 O6 C15 C20 -30.4(13) . .
Cu2 O15 N6 O13 -166(2) . .
Cu2 O15 N6 O14 12(3) . .
Cu2 N3 C21 C20 -7.5(14) . .
Cu2 N3 C21 C22 171.0(8) . .
Cu3 O2 N1 Cu4 -23.8(8) 4_665 4_665
Cu3 O2 N1 C7 162.4(6) 4_665 .
Cu3 O6 C15 C16 -62.5(10) . .
Cu3 O6 C15 C20 119.4(9) . .
Cu3 O7 C25 C24 -33.1(9) . .
Cu3 O8 C27 C26 -17.0(11) . .
Cu3 N4 C00W C16 -45.3(10) . .
Cu3 N4 C24 C25 -51.0(10) . .
Cu3 N4 C26 C27 -43.4(9) . .
Cu4 O1 C1 C2 -163.0(7) 4_665 .
Cu4 O1 C1 C6 18.8(12) 4_665 .
Cu4 O8 C27 C26 158.9(7) . .
Cu4 O9 N5 O10 -16.2(11) . .
Cu4 O9 N5 O11 164.2(7) . .
Cu4 N1 C7 C6 4.5(13) 4_665 .
Cu4 N1 C7 C8 -172.7(7) 4_665 .
Cl1' Cu2 O4 Cu1 177.1(8) . .
Cl1' Cu2 O4 C14 -3.7(11) . .
O1 Cu1 O4 Cu2 92.3(7) . .
O1 Cu1 O4 C14 -87.1(9) . .
O1 Cu1 O5 N3 -165.7(7) . .
O1 C1 C2 C3 179.8(9) . .
O1 C1 C2 C10 -1.9(14) . .
O1 C1 C6 C5 -178.2(8) . .
O1 C1 C6 C7 5.0(14) . .
O2 Cu3 O8 Cu4 0.8(5) 4_665 .
O2 Cu3 O8 C27 177.1(7) 4_665 .
O2 N1 C7 C6 177.5(8) . .
O2 N1 C7 C8 0.3(12) . .
O3 Cu1 O4 Cu2 -98.1(4) . .
O3 Cu1 O4 C14 82.5(8) . .
O3 Cu1 O5 N3 92.8(7) . .
O4 Cu1 O5 N3 -15.1(7) . .
O5 Cu1 O4 Cu2 1.3(5) . .
O5 Cu1 O4 C14 -178.1(7) . .
O5 N3 C21 C20 179.3(9) . .
O5 N3 C21 C22 -2.1(13) . .
O6 Cu3 O8 Cu4 -94.4(7) . .
O6 Cu3 O8 C27 82.0(9) . .
O6 C15 C16 C00W 4.1(14) . .
O6 C15 C16 C17 -173.2(9) . .
O6 C15 C20 C19 174.4(9) . .
O6 C15 C20 C21 -8.3(16) . .
O7 Cu3 O8 Cu4 97.7(4) . .
O7 Cu3 O8 C27 -86.0(7) . .
O9 Cu4 O8 Cu3 169.6(4) . .
O9 Cu4 O8 C27 -6.1(8) . .
O15 Cu2 O4 Cu1 -174.4(13) . .
O15 Cu2 O4 C14 4.9(15) . .
N1 Cu4 O8 Cu3 -9.6(4) 4_665 .
N1 Cu4 O8 C27 174.7(8) 4_665 .
N2 Cu1 O4 Cu2 -176.9(5) . .
N2 Cu1 O4 C14 3.8(8) . .
N2 C11 C12 O3 -57.3(14) . .
N2 C13 C14 O4 -44.1(12) . .
N3 Cu2 O4 Cu1 7.6(5) . .
N3 Cu2 O4 C14 -173.2(9) . .
N4 Cu3 O8 Cu4 177.1(4) . .
N4 Cu3 O8 C27 -6.5(7) . .
N4 C00W C16 C15 57.0(13) . .
N4 C00W C16 C17 -125.8(10) . .
N4 C24 C25 O7 59.0(12) . .
N4 C26 C27 O8 41.2(12) . .
C00W N4 C24 C25 72.1(11) . .
C00W N4 C26 C27 -165.8(8) . .
C00W C16 C17 C18 -178.9(10) . .
C1 C2 C3 C4 -0.4(16) . .
C1 C2 C10 N2 -61.4(13) . .
C1 C6 C7 N1 -17.0(15) . .
C1 C6 C7 C8 160.1(9) . .
C2 C1 C6 C5 3.7(14) . .
C2 C1 C6 C7 -173.1(9) . .
C2 C3 C4 C5 0.9(16) . .
C2 C3 C4 C9 176.8(10) . .
C3 C2 C10 N2 116.9(11) . .
C3 C4 C5 C6 1.1(16) . .
C4 C5 C6 C1 -3.3(15) . .
C4 C5 C6 C7 173.6(10) . .
C5 C6 C7 N1 166.5(9) . .
C5 C6 C7 C8 -16.5(14) . .
C6 C1 C2 C3 -2.0(15) . .
C6 C1 C2 C10 176.3(9) . .
C9 C4 C5 C6 -174.8(10) . .
C10 N2 C11 C12 -80.1(12) . .
C10 N2 C13 C14 163.6(9) . .
C10 C2 C3 C4 -178.6(10) . .
C11 N2 C10 C2 168.9(9) . .
C11 N2 C13 C14 -73.6(11) . .
C13 N2 C10 C2 -67.5(11) . .
C13 N2 C11 C12 157.4(10) . .
C15 C16 C17 C18 -1.8(16) . .
C15 C20 C21 N3 27.9(16) . .
C15 C20 C21 C22 -150.6(11) . .
C16 C15 C20 C19 -3.8(15) . .
C16 C15 C20 C21 173.5(10) . .
C16 C17 C18 C19 -2.6(16) . .
C16 C17 C18 C23 178.6(11) . .
C17 C18 C19 C20 3.9(17) . .
C18 C19 C20 C15 -0.7(16) . .
C18 C19 C20 C21 -178.1(11) . .
C19 C20 C21 N3 -154.9(10) . .
C19 C20 C21 C22 26.6(16) . .
C20 C15 C16 C00W -177.7(9) . .
C20 C15 C16 C17 5.0(15) . .
C23 C18 C19 C20 -177.3(11) . .
C24 N4 C00W C16 -164.0(9) . .
C24 N4 C26 C27 70.2(11) . .
C26 N4 C00W C16 70.6(11) . .
C26 N4 C24 C25 -162.1(9) . .
